data_2209468
loop_
_publ_author_name
'Yan, Xiao-Chen'
'Wang, Hai-Bo'
'Liu, Zhi-Qian'

_publ_section_title
;
 [3-(2-Chlorophenyl)-1,2,4-oxadiazol-5-yl]methanol
;
_journal_coeditor_code DN2034
_journal_issue 7
_journal_name_full 'Acta Crystallographica Section E'
_journal_page_first o3007
_journal_page_last o3008
_journal_paper_doi 10.1107/S1600536806018952
_journal_volume 62
_journal_year 2006
_chemical_formula_iupac 'C9 H7 Cl N2 O2'
_chemical_formula_moiety 'C9 H7 Cl N2 O2'
_chemical_formula_sum 'C9 H7 Cl N2 O2'
_chemical_formula_weight 210.62
_chemical_name_systematic
;
[3-(2-Chlorophenyl)-1,2,4-oxadiazol-5-yl]methanol
;
_space_group_IT_number 14
_symmetry_cell_setting monoclinic
_symmetry_space_group_name_Hall '-P 2yn'
_symmetry_space_group_name_H-M 'P 1 21/n 1'
_atom_sites_solution_hydrogens geom
_atom_sites_solution_primary direct
_atom_sites_solution_secondary difmap
_audit_creation_method SHELXL-97
_cell_angle_alpha 90.00
_cell_angle_beta 106.76(3)
_cell_angle_gamma 90.00
_cell_formula_units_Z 4
_cell_length_a 7.4280(15)
_cell_length_b 14.202(3)
_cell_length_c 8.8050(18)
_cell_measurement_reflns_used 25
_cell_measurement_temperature 293(2)
_cell_measurement_theta_max 14
_cell_measurement_theta_min 10
_cell_volume 889.4(3)
_computing_cell_refinement 'CAD-4 Software'
_computing_data_collection 'CAD-4 Software (Enraf--Nonius,1989)'
_computing_data_reduction 'XCAD4 (Harms & Wocadlo, 1995)'
_computing_molecular_graphics
;
ORTEPIII (Burnett & Johnson, 1996), ORTEP-3 for Windows
(Farrugia, 1997) and PLATON (Spek, 2003)'
;
_computing_publication_material SHELXS97
_computing_structure_refinement 'SHELXL97 (Sheldrick, 1997)'
_computing_structure_solution 'SHELXS97 (Sheldrick, 1997)'
_diffrn_ambient_temperature 293(2)
_diffrn_measured_fraction_theta_full 1.000
_diffrn_measured_fraction_theta_max 1.000
_diffrn_measurement_device_type 'Enraf--Nonius CAD-4'
_diffrn_measurement_method \w/2\q
_diffrn_radiation_monochromator graphite
_diffrn_radiation_source 'fine-focus sealed tube'
_diffrn_radiation_type MoK\a
_diffrn_radiation_wavelength 0.71073
_diffrn_reflns_av_R_equivalents 0.0172
_diffrn_reflns_av_sigmaI/netI 0.0288
_diffrn_reflns_limit_h_max 9
_diffrn_reflns_limit_h_min 0
_diffrn_reflns_limit_k_max 17
_diffrn_reflns_limit_k_min 0
_diffrn_reflns_limit_l_max 10
_diffrn_reflns_limit_l_min -10
_diffrn_reflns_number 1874
_diffrn_reflns_theta_full 25.97
_diffrn_reflns_theta_max 25.97
_diffrn_reflns_theta_min 2.81
_diffrn_standards_decay_% 0
_diffrn_standards_interval_count 200
_diffrn_standards_interval_time 120
_diffrn_standards_number 3
_exptl_absorpt_coefficient_mu 0.400
_exptl_absorpt_correction_T_max 0.8893
_exptl_absorpt_correction_T_min 0.8563
_exptl_absorpt_correction_type psi-scan
_exptl_absorpt_process_details '(North <i>et al.</i>,  1968)'
_exptl_crystal_colour Colourless
_exptl_crystal_density_diffrn 1.573
_exptl_crystal_density_method 'not measured'
_exptl_crystal_description Block
_exptl_crystal_F_000 432
_exptl_crystal_size_max 0.40
_exptl_crystal_size_mid 0.30
_exptl_crystal_size_min 0.30
_refine_diff_density_max 0.265
_refine_diff_density_min -0.442
_refine_ls_extinction_method none
_refine_ls_goodness_of_fit_ref 1.088
_refine_ls_hydrogen_treatment constr
_refine_ls_matrix_type full
_refine_ls_number_parameters 128
_refine_ls_number_reflns 1739
_refine_ls_number_restraints 0
_refine_ls_restrained_S_all 1.088
_refine_ls_R_factor_all 0.0622
_refine_ls_R_factor_gt 0.0488
_refine_ls_shift/su_max 0.000
_refine_ls_shift/su_mean 0.000
_refine_ls_structure_factor_coef Fsqd
_refine_ls_weighting_details 'calc w=1/[\s^2^(Fo^2^)+(0.0683P)^2^+0.2802P] where P=(Fo^2^+2Fc^2^)/3'
_refine_ls_weighting_scheme calc
_refine_ls_wR_factor_gt 0.1237
_refine_ls_wR_factor_ref 0.1321
_reflns_number_gt 1399
_reflns_number_total 1739
_reflns_threshold_expression I>2\s(I)
_cod_data_source_file dn2034.cif
_cod_data_source_block I
_cod_depositor_comments
;
The following automatic conversions were performed:
'_symmetry_cell_setting' value 'Monoclinic' changed to 'monoclinic'
according to '/home/saulius/struct/CIF-dictionaries/cif_core.dic'
dictionary named 'cif_core.dic' version 2.4.1 from 2010-06-29.

Automatic conversion script
Id: cif_fix_enum 1527 2010-12-29 10:47:43Z saulius 

The following automatic conversions were performed:

'_symmetry_cell_setting' value 'Monoclinic' changed to 'monoclinic'
according to /home/saulius/struct/CIF-dictionaries/cif_core.dic
dictionary named 'cif_core.dic' version 2.4.1 from 2010-06-29.

Automatic conversion script
Id: cif_fix_values 1715 2011-07-08 13:25:40Z adriana 
;
_cod_original_sg_symbol_H-M 'P 21/n'
_cod_database_code 2209468
_cod_database_fobs_code 2209468

loop_
_symmetry_equiv_pos_as_xyz
'x, y, z'
'-x+1/2, y+1/2, -z+1/2'
'-x, -y, -z'
'x-1/2, -y-1/2, z-1/2'

loop_
_atom_site_type_symbol
_atom_site_label
_atom_site_fract_x
_atom_site_fract_y
_atom_site_fract_z
_atom_site_U_iso_or_equiv
_atom_site_adp_type
_atom_site_calc_flag
_atom_site_refinement_flags
_atom_site_occupancy
Cl Cl 0.98974(10) 0.60467(5) 1.25390(8) 0.0505(3) Uani d . 1
O O1 0.6049(3) 0.60845(13) 0.4271(2) 0.0545(5) Uani d . 1
H H1 0.5542 0.5615 0.3792 0.082 Uiso calc R 1
O O2 0.6763(3) 0.68865(12) 0.7876(2) 0.0504(5) Uani d . 1
N N1 0.6071(3) 0.53892(14) 0.7618(2) 0.0355(5) Uani d . 1
N N2 0.7568(3) 0.64753(16) 0.9380(3) 0.0496(6) Uani d . 1
C C1 0.4965(4) 0.6430(2) 0.5231(3) 0.0491(7) Uani d . 1
H H1A 0.3721 0.6151 0.4903 0.059 Uiso calc R 1
H H1B 0.4830 0.7108 0.5110 0.059 Uiso calc R 1
C C2 0.5909(3) 0.61933(16) 0.6925(3) 0.0367(6) Uani d . 1
C C3 0.7127(3) 0.55880(16) 0.9152(3) 0.0332(5) Uani d . 1
C C4 0.7651(3) 0.48467(16) 1.0370(3) 0.0339(5) Uani d . 1
C C5 0.8854(3) 0.49710(17) 1.1898(3) 0.0372(6) Uani d . 1
C C6 0.9279(4) 0.4228(2) 1.2959(3) 0.0490(7) Uani d . 1
H H6 1.0089 0.4320 1.3972 0.059 Uiso calc R 1
C C7 0.8501(4) 0.3348(2) 1.2514(3) 0.0521(7) Uani d . 1
H H7 0.8782 0.2850 1.3231 0.063 Uiso calc R 1
C C8 0.7319(4) 0.32103(19) 1.1022(3) 0.0491(7) Uani d . 1
H H8 0.6795 0.2620 1.0723 0.059 Uiso calc R 1
C C9 0.6905(4) 0.39446(16) 0.9965(3) 0.0415(6) Uani d . 1
H H9 0.6107 0.3840 0.8951 0.050 Uiso calc R 1

loop_
_atom_site_aniso_label
_atom_site_aniso_U_11
_atom_site_aniso_U_22
_atom_site_aniso_U_33
_atom_site_aniso_U_12
_atom_site_aniso_U_13
_atom_site_aniso_U_23
Cl 0.0496(4) 0.0528(4) 0.0428(4) -0.0063(3) 0.0033(3) -0.0091(3)
O1 0.0591(13) 0.0546(12) 0.0489(11) -0.0123(9) 0.0142(10) -0.0076(9)
O2 0.0523(11) 0.0358(10) 0.0516(11) -0.0051(8) -0.0030(9) 0.0062(8)
N1 0.0316(10) 0.0360(11) 0.0364(10) 0.0018(8) 0.0058(8) -0.0010(8)
N2 0.0519(13) 0.0403(12) 0.0449(12) -0.0060(10) -0.0046(10) 0.0033(10)
C1 0.0449(14) 0.0478(15) 0.0473(15) 0.0044(12) 0.0019(12) 0.0054(12)
C2 0.0279(11) 0.0368(13) 0.0437(13) 0.0010(10) 0.0076(10) -0.0005(10)
C3 0.0237(10) 0.0341(12) 0.0414(13) -0.0002(9) 0.0086(9) -0.0028(10)
C4 0.0265(11) 0.0373(12) 0.0387(12) 0.0031(9) 0.0108(9) 0.0013(10)
C5 0.0311(12) 0.0442(14) 0.0386(12) 0.0023(10) 0.0137(10) -0.0031(10)
C6 0.0464(15) 0.0591(17) 0.0397(14) 0.0096(13) 0.0095(12) 0.0051(13)
C7 0.0560(17) 0.0478(16) 0.0547(16) 0.0142(13) 0.0195(14) 0.0150(13)
C8 0.0487(15) 0.0389(14) 0.0602(17) 0.0020(12) 0.0167(13) 0.0053(12)
C9 0.0379(13) 0.0397(13) 0.0447(14) 0.0011(11) 0.0085(11) -0.0005(11)

loop_
_atom_type_symbol
_atom_type_description
_atom_type_scat_dispersion_real
_atom_type_scat_dispersion_imag
_atom_type_scat_source
C C 0.0033 0.0016 'International Tables Vol C Tables 4.2.6.8 and 6.1.1.4'
H H 0.0000 0.0000 'International Tables Vol C Tables 4.2.6.8 and 6.1.1.4'
N N 0.0061 0.0033 'International Tables Vol C Tables 4.2.6.8 and 6.1.1.4'
O O 0.0106 0.0060 'International Tables Vol C Tables 4.2.6.8 and 6.1.1.4'
Cl Cl 0.1484 0.1585 'International Tables Vol C Tables 4.2.6.8 and 6.1.1.4'

loop_
_geom_angle_atom_site_label_1
_geom_angle_atom_site_label_2
_geom_angle_atom_site_label_3
_geom_angle
C1 O1 H1 109.5
C2 O2 N2 106.30(18)
C2 N1 C3 103.40(19)
C3 N2 O2 103.63(19)
O1 C1 C2 109.6(2)
O1 C1 H1A 109.8
C2 C1 H1A 109.8
O1 C1 H1B 109.8
C2 C1 H1B 109.8
H1A C1 H1B 108.2
N1 C2 O2 113.4(2)
N1 C2 C1 128.9(2)
O2 C2 C1 117.6(2)
N2 C3 N1 113.3(2)
N2 C3 C4 125.2(2)
N1 C3 C4 121.5(2)
C5 C4 C9 117.2(2)
C5 C4 C3 125.0(2)
C9 C4 C3 117.8(2)
C6 C5 C4 120.9(2)
C6 C5 Cl 117.3(2)
C4 C5 Cl 121.85(19)
C5 C6 C7 120.1(2)
C5 C6 H6 120.0
C7 C6 H6 120.0
C8 C7 C6 120.0(2)
C8 C7 H7 120.0
C6 C7 H7 120.0
C7 C8 C9 120.0(3)
C7 C8 H8 120.0
C9 C8 H8 120.0
C8 C9 C4 121.8(2)
C8 C9 H9 119.1
C4 C9 H9 119.1

loop_
_geom_bond_atom_site_label_1
_geom_bond_atom_site_label_2
_geom_bond_distance
Cl C5 1.732(3)
O1 C1 1.413(4)
O1 H1 0.8200
O2 C2 1.329(3)
O2 N2 1.413(3)
N1 C2 1.284(3)
N1 C3 1.382(3)
N2 C3 1.303(3)
C1 C2 1.492(3)
C1 H1A 0.9700
C1 H1B 0.9700
C3 C4 1.473(3)
C4 C5 1.395(3)
C4 C9 1.400(3)
C5 C6 1.384(4)
C6 C7 1.386(4)
C6 H6 0.9300
C7 C8 1.368(4)
C7 H7 0.9300
C8 C9 1.372(3)
C8 H8 0.9300
C9 H9 0.9300

loop_
_geom_hbond_atom_site_label_D
_geom_hbond_atom_site_label_H
_geom_hbond_atom_site_label_A
_geom_hbond_site_symmetry_A
_geom_hbond_distance_DH
_geom_hbond_distance_HA
_geom_hbond_distance_DA
_geom_hbond_angle_DHA
O1 H1 N1 3_666 0.82 2.04 2.849(3) 169.9

loop_
_cod_related_entry_id
_cod_related_entry_database
_cod_related_entry_code
1 ChemSpider 13667957
